data_2017642
loop_
_publ_author_name
'Tunyogi, T\"unde'
'De\'ak, Andrea'

_publ_section_title
;
 [\m-4,5-Bis(diphenylphosphino)-9,9-dimethylxanthene]bis[(trifluoroacetato)gold(I)]
 and its dichloromethane 0.58-solvate
;
_journal_coeditor_code FG3162
_journal_issue 5
_journal_name_full 'Acta Crystallographica Section C'
_journal_page_first m133
_journal_page_last m136
_journal_paper_doi 10.1107/S0108270110013363
_journal_volume 66
_journal_year 2010
_chemical_formula_iupac '[Au2 (C2 F3 O2)2 (C39 H32 O1 P2)]'
_chemical_formula_moiety 'C43 H32 Au2 F6 O5 P2'
_chemical_formula_sum 'C43 H32 Au2 F6 O5 P2'
_chemical_formula_weight 1198.56
_chemical_name_systematic
;
[\m-4,5-Bis(diphenylphosphino)-9,9-
dimethylxanthene]bis[(trifluoroacetato)gold(I)]
;
_space_group_IT_number 2
_symmetry_cell_setting triclinic
_symmetry_space_group_name_Hall '-P 1'
_symmetry_space_group_name_H-M 'P -1'
_atom_sites_solution_hydrogens geom
_atom_sites_solution_primary direct
_atom_sites_solution_secondary difmap
_cell_angle_alpha 73.969(6)
_cell_angle_beta 88.123(6)
_cell_angle_gamma 70.353(6)
_cell_formula_units_Z 2
_cell_length_a 10.2311(15)
_cell_length_b 13.041(2)
_cell_length_c 17.344(3)
_cell_measurement_reflns_used 62308
_cell_measurement_temperature 295(2)
_cell_measurement_theta_max 27.51
_cell_measurement_theta_min 3.04
_cell_volume 2090.0(6)
_computing_cell_refinement 'CrystalClear (Rigaku/MSC, 2005)'
_computing_data_collection 'CrystalClear (Rigaku/MSC, 2005)'
_computing_data_reduction 'CrystalClear (Rigaku/MSC, 2005)'
_computing_molecular_graphics 'PLATON (Spek, 2009)'
_computing_publication_material
;
WinGX (Farrugia, 1999), PLATON (Spek, 2009),
SHELXL97 (Sheldrick, 2008), enCIFer (Allen <i>et al.</i>, 2004)
and
publCIF (Westrip, 2010)
;
_computing_structure_refinement 'SHELXL97 (Sheldrick, 2008)'
_computing_structure_solution 'SIR92 (Altomare <i>et al.</i>, 1994)'
_diffrn_ambient_temperature 295(2)
_diffrn_detector_area_resol_mean 10
_diffrn_measured_fraction_theta_full 0.998
_diffrn_measured_fraction_theta_max 0.998
_diffrn_measurement_device_type 'Rigaku R-AXIS RAPID'
_diffrn_measurement_method '\f and \w'
_diffrn_radiation_monochromator graphite
_diffrn_radiation_source 'fine-focus sealed tube'
_diffrn_radiation_type MoK\a
_diffrn_radiation_wavelength 0.71070
_diffrn_reflns_av_R_equivalents 0.0852
_diffrn_reflns_av_sigmaI/netI 0.0385
_diffrn_reflns_limit_h_max 12
_diffrn_reflns_limit_h_min -12
_diffrn_reflns_limit_k_max 15
_diffrn_reflns_limit_k_min -15
_diffrn_reflns_limit_l_max 20
_diffrn_reflns_limit_l_min -20
_diffrn_reflns_number 66358
_diffrn_reflns_theta_full 25.03
_diffrn_reflns_theta_max 25.03
_diffrn_reflns_theta_min 3.05
_exptl_absorpt_coefficient_mu 7.158
_exptl_absorpt_correction_T_max 0.109
_exptl_absorpt_correction_T_min 0.067
_exptl_absorpt_correction_type multi-scan
_exptl_absorpt_process_details 'CrystalClear (Rigaku/MSC, 2005)'
_exptl_crystal_colour colourless
_exptl_crystal_density_diffrn 1.905
_exptl_crystal_density_method 'not measured'
_exptl_crystal_description block
_exptl_crystal_F_000 1144
_exptl_crystal_size_max 0.45
_exptl_crystal_size_mid 0.34
_exptl_crystal_size_min 0.31
_refine_diff_density_max 1.654
_refine_diff_density_min -1.058
_refine_ls_extinction_method none
_refine_ls_goodness_of_fit_ref 1.029
_refine_ls_hydrogen_treatment constr
_refine_ls_matrix_type full
_refine_ls_number_parameters 542
_refine_ls_number_reflns 7370
_refine_ls_number_restraints 5
_refine_ls_restrained_S_all 1.029
_refine_ls_R_factor_all 0.0486
_refine_ls_R_factor_gt 0.0413
_refine_ls_shift/su_max 0.001
_refine_ls_shift/su_mean 0.000
_refine_ls_structure_factor_coef Fsqd
_refine_ls_weighting_details 'calc w = 1/[\s^2^(Fo^2^)+(0.0567P)^2^+6.9312P] where P=(Fo^2^+2Fc^2^)/3'
_refine_ls_weighting_scheme calc
_refine_ls_wR_factor_gt 0.1023
_refine_ls_wR_factor_ref 0.1077
_reflns_number_gt 6387
_reflns_number_total 7370
_reflns_threshold_expression I>2\s(I)
_cod_data_source_file fg3162.cif
_cod_data_source_block I
_cod_database_code 2017642
_cod_database_fobs_code 2017642

loop_
_symmetry_equiv_pos_as_xyz
'x, y, z'
'-x, -y, -z'

loop_
_atom_site_type_symbol
_atom_site_label
_atom_site_fract_x
_atom_site_fract_y
_atom_site_fract_z
_atom_site_U_iso_or_equiv
_atom_site_adp_type
_atom_site_calc_flag
_atom_site_refinement_flags
_atom_site_occupancy
_atom_site_disorder_assembly
_atom_site_disorder_group
Au Au11 0.91247(12) 0.11920(7) 0.73878(14) 0.0470(3) Uani d P 0.834(8) A 1
Au Au12 0.8965(5) 0.1126(3) 0.7183(4) 0.0470(3) Uani d P 0.166(8) A 2
Au Au2 0.64593(3) 0.15526(2) 0.809294(15) 0.04475(10) Uani d . 1 . .
P P1 0.91458(17) 0.28178(15) 0.65507(11) 0.0435(4) Uani d . 1 . .
P P2 0.69139(17) 0.23702(14) 0.89617(10) 0.0406(4) Uani d . 1 A .
C C1 0.7589(6) 0.4057(6) 0.6157(4) 0.0417(14) Uani d . 1 A .
C C2 0.7421(8) 0.4531(6) 0.5320(4) 0.0514(17) Uani d . 1 . .
H H2 0.8021 0.4162 0.4991 0.062 Uiso calc R 1 A .
C C3 0.6369(9) 0.5545(7) 0.4984(5) 0.063(2) Uani d . 1 A .
H H3 0.6247 0.5843 0.4428 0.075 Uiso calc R 1 . .
C C4 0.5505(7) 0.6114(6) 0.5461(5) 0.0528(18) Uani d . 1 . .
H H4 0.4808 0.6799 0.5224 0.063 Uiso calc R 1 A .
C C5 0.5648(7) 0.5690(6) 0.6292(4) 0.0470(16) Uani d . 1 A .
C C6 0.4807(9) 0.6381(6) 0.6822(5) 0.065(2) Uani d . 1 . .
C C7 0.4761(7) 0.5632(6) 0.7649(4) 0.0468(16) Uani d . 1 A .
C C8 0.3800(8) 0.5981(6) 0.8188(5) 0.0552(18) Uani d . 1 . .
H H8 0.3131 0.6702 0.8028 0.066 Uiso calc R 1 A .
C C9 0.3803(9) 0.5301(7) 0.8947(5) 0.068(2) Uani d . 1 A .
H H9 0.3140 0.5565 0.9292 0.081 Uiso calc R 1 . .
C C10 0.4772(8) 0.4239(7) 0.9203(4) 0.0565(18) Uani d . 1 . .
H H10 0.4771 0.3788 0.9722 0.068 Uiso calc R 1 A .
C C11 0.5757(7) 0.3826(6) 0.8695(4) 0.0416(14) Uani d . 1 A .
C C12 0.5750(6) 0.4548(5) 0.7920(4) 0.0404(14) Uani d . 1 . .
O O1 0.6804(4) 0.4119(4) 0.7452(3) 0.0467(11) Uani d . 1 A .
C C13 0.6647(7) 0.4634(6) 0.6626(4) 0.0425(15) Uani d . 1 . .
C C14 0.3315(12) 0.7050(12) 0.6444(7) 0.154(8) Uani d . 1 A .
H H14A 0.2779 0.6553 0.6542 0.231 Uiso calc R 1 . .
H H14B 0.3343 0.7353 0.5875 0.231 Uiso calc R 1 . .
H H14C 0.2893 0.7660 0.6678 0.231 Uiso calc R 1 . .
C C15 0.5564(18) 0.7189(10) 0.6908(9) 0.150(7) Uani d . 1 A .
H H15A 0.5762 0.7577 0.6386 0.226 Uiso calc R 1 . .
H H15B 0.6418 0.6760 0.7232 0.226 Uiso calc R 1 . .
H H15C 0.4983 0.7734 0.7161 0.226 Uiso calc R 1 . .
C C21 0.9931(8) 0.2483(7) 0.5655(4) 0.0532(18) Uani d . 1 A .
C C22 1.0936(9) 0.2906(9) 0.5289(5) 0.073(2) Uani d . 1 . .
H H22 1.1235 0.3372 0.5507 0.088 Uiso calc R 1 A .
C C23 1.1497(10) 0.2647(12) 0.4610(6) 0.098(4) Uani d . 1 A .
H H23 1.2181 0.2930 0.4374 0.118 Uiso calc R 1 . .
C C24 1.1063(12) 0.1986(12) 0.4283(6) 0.095(4) Uani d . 1 . .
H H24 1.1438 0.1831 0.3815 0.114 Uiso calc R 1 A .
C C25 1.0071(13) 0.1534(9) 0.4628(6) 0.092(3) Uani d . 1 A .
H H25 0.9784 0.1068 0.4404 0.111 Uiso calc R 1 . .
C C26 0.9511(10) 0.1791(8) 0.5320(5) 0.073(2) Uani d . 1 . .
H H26 0.8842 0.1493 0.5562 0.088 Uiso calc R 1 A .
C C31 1.0335(7) 0.3338(7) 0.6944(5) 0.0539(17) Uani d . 1 A .
C C32 1.0069(9) 0.4487(8) 0.6837(6) 0.074(2) Uani d . 1 . .
H H32 0.9215 0.5014 0.6605 0.089 Uiso calc R 1 A .
C C33 1.1075(11) 0.4844(11) 0.7076(8) 0.099(4) Uani d . 1 A .
H H33 1.0900 0.5612 0.7007 0.119 Uiso calc R 1 . .
C C34 1.2337(11) 0.4060(12) 0.7415(7) 0.098(4) Uani d . 1 . .
H H34 1.3018 0.4301 0.7570 0.117 Uiso calc R 1 A .
C C35 1.2599(9) 0.2921(11) 0.7527(6) 0.088(3) Uani d . 1 A .
H H35 1.3453 0.2395 0.7759 0.106 Uiso calc R 1 . .
C C36 1.1603(8) 0.2566(8) 0.7296(5) 0.066(2) Uani d . 1 . .
H H36 1.1780 0.1795 0.7376 0.079 Uiso calc R 1 A .
C C41 0.8645(6) 0.2410(6) 0.9063(4) 0.0421(14) Uani d . 1 . .
C C42 0.8876(8) 0.3403(7) 0.9050(5) 0.0583(19) Uani d . 1 A .
H H42 0.8131 0.4082 0.8947 0.070 Uiso calc R 1 . .
C C43 1.0194(9) 0.3392(9) 0.9187(6) 0.074(2) Uani d . 1 . .
H H43 1.0346 0.4063 0.9167 0.089 Uiso calc R 1 A .
C C44 1.1284(9) 0.2387(10) 0.9355(6) 0.081(3) Uani d . 1 A .
H H44 1.2168 0.2375 0.9478 0.097 Uiso calc R 1 . .
C C45 1.1099(8) 0.1412(9) 0.9345(5) 0.070(2) Uani d . 1 . .
H H45 1.1860 0.0746 0.9427 0.085 Uiso calc R 1 A .
C C46 0.9786(8) 0.1408(7) 0.9213(5) 0.0576(19) Uani d . 1 A .
H H46 0.9656 0.0732 0.9223 0.069 Uiso calc R 1 . .
C C51 0.6529(7) 0.1737(6) 0.9986(4) 0.0454(15) Uani d . 1 . .
C C52 0.7298(8) 0.1645(7) 1.0651(4) 0.0539(17) Uani d . 1 A .
H H52 0.8035 0.1920 1.0593 0.065 Uiso calc R 1 . .
C C53 0.6968(10) 0.1142(7) 1.1408(5) 0.066(2) Uani d . 1 . .
H H53 0.7513 0.1049 1.1858 0.080 Uiso calc R 1 A .
C C54 0.5865(11) 0.0783(7) 1.1500(5) 0.071(2) Uani d . 1 A .
H H54 0.5634 0.0470 1.2013 0.085 Uiso calc R 1 . .
C C55 0.5076(10) 0.0878(8) 1.0837(6) 0.070(2) Uani d . 1 . .
H H55 0.4315 0.0633 1.0903 0.084 Uiso calc R 1 A .
C C56 0.5416(8) 0.1335(7) 1.0081(5) 0.0581(19) Uani d . 1 A .
H H56 0.4906 0.1376 0.9633 0.070 Uiso calc R 1 . .
O O2 0.9244(8) -0.0429(6) 0.8103(4) 0.0873(19) Uani d D 1 . .
C C161 0.971(2) -0.1210(12) 0.7818(8) 0.068(4) Uani d PD 0.65(3) A 1
O O31 1.043(3) -0.1359(16) 0.7292(12) 0.137(10) Uani d PD 0.65(3) A 1
C C162 0.920(3) -0.1056(16) 0.7731(12) 0.068(4) Uani d PD 0.35(3) A 2
O O32 0.911(5) -0.079(3) 0.7031(14) 0.146(15) Uani d PD 0.35(3) A 2
C C17 0.9281(11) -0.2272(8) 0.8270(6) 0.075(2) Uani d D 1 . .
F F1 0.8243(11) -0.2148(9) 0.8694(7) 0.183(4) Uani d . 1 A .
F F2 0.9097(18) -0.2816(9) 0.7826(6) 0.223(7) Uani d . 1 A .
F F3 1.0308(10) -0.2921(8) 0.8789(7) 0.182(5) Uani d . 1 A .
O O4 0.5813(6) 0.0815(5) 0.7340(3) 0.0573(13) Uani d . 1 A .
O O5 0.6096(9) 0.2050(6) 0.6236(4) 0.098(2) Uani d . 1 A .
C C18 0.5788(8) 0.1240(6) 0.6589(4) 0.0515(17) Uani d . 1 . .
C C19 0.5296(12) 0.0628(8) 0.6101(6) 0.075(2) Uani d . 1 A .
F F4 0.4027(11) 0.0729(14) 0.6177(9) 0.238(7) Uani d . 1 . .
F F5 0.5323(19) 0.0960(10) 0.5370(4) 0.245(8) Uani d . 1 . .
F F6 0.5832(12) -0.0425(6) 0.6323(6) 0.157(4) Uani d . 1 . .

loop_
_atom_site_aniso_label
_atom_site_aniso_U_11
_atom_site_aniso_U_22
_atom_site_aniso_U_33
_atom_site_aniso_U_12
_atom_site_aniso_U_13
_atom_site_aniso_U_23
Au11 0.0473(2) 0.0442(2) 0.0433(6) -0.01137(16) 0.0093(3) -0.0085(2)
Au12 0.0473(2) 0.0442(2) 0.0433(6) -0.01137(16) 0.0093(3) -0.0085(2)
Au2 0.04841(17) 0.04397(17) 0.04297(16) -0.01752(12) 0.01020(11) -0.01259(12)
P1 0.0388(9) 0.0441(10) 0.0441(9) -0.0118(7) 0.0088(7) -0.0106(8)
P2 0.0396(8) 0.0402(9) 0.0383(8) -0.0118(7) 0.0051(7) -0.0078(7)
C1 0.039(3) 0.042(4) 0.046(4) -0.020(3) 0.002(3) -0.006(3)
C2 0.059(4) 0.049(4) 0.044(4) -0.019(3) 0.004(3) -0.009(3)
C3 0.071(5) 0.059(5) 0.046(4) -0.014(4) -0.007(4) -0.004(4)
C4 0.048(4) 0.039(4) 0.061(4) -0.012(3) -0.009(3) 0.002(3)
C5 0.039(3) 0.038(4) 0.056(4) -0.013(3) 0.005(3) -0.002(3)
C6 0.070(5) 0.036(4) 0.071(5) -0.008(4) 0.025(4) -0.005(4)
C7 0.043(4) 0.035(3) 0.058(4) -0.011(3) 0.009(3) -0.011(3)
C8 0.054(4) 0.039(4) 0.061(5) -0.003(3) 0.011(4) -0.014(3)
C9 0.065(5) 0.063(5) 0.062(5) -0.002(4) 0.019(4) -0.025(4)
C10 0.064(5) 0.056(5) 0.042(4) -0.014(4) 0.008(3) -0.013(3)
C11 0.042(3) 0.042(4) 0.042(3) -0.013(3) 0.004(3) -0.015(3)
C12 0.034(3) 0.039(3) 0.047(4) -0.012(3) 0.006(3) -0.012(3)
O1 0.037(2) 0.042(3) 0.049(3) -0.006(2) 0.012(2) -0.004(2)
C13 0.039(3) 0.039(3) 0.043(4) -0.015(3) 0.007(3) -0.001(3)
C14 0.085(8) 0.157(12) 0.084(8) 0.064(8) 0.029(6) 0.045(8)
C15 0.263(18) 0.098(9) 0.168(13) -0.133(11) 0.152(13) -0.087(9)
C21 0.051(4) 0.057(4) 0.044(4) -0.013(3) 0.013(3) -0.009(3)
C22 0.064(5) 0.099(7) 0.050(5) -0.030(5) 0.017(4) -0.010(4)
C23 0.062(6) 0.158(12) 0.055(6) -0.028(7) 0.023(4) -0.011(7)
C24 0.080(7) 0.134(10) 0.046(5) -0.006(7) 0.020(5) -0.025(6)
C25 0.117(9) 0.081(7) 0.071(6) -0.013(6) 0.002(6) -0.033(5)
C26 0.083(6) 0.074(6) 0.069(5) -0.028(5) 0.027(5) -0.033(5)
C31 0.043(4) 0.061(5) 0.060(4) -0.018(3) 0.007(3) -0.022(4)
C32 0.051(5) 0.080(6) 0.102(7) -0.024(4) 0.006(4) -0.041(5)
C33 0.077(7) 0.097(8) 0.147(11) -0.043(6) 0.003(7) -0.055(8)
C34 0.075(7) 0.137(11) 0.114(9) -0.060(7) 0.005(6) -0.058(8)
C35 0.043(5) 0.130(10) 0.088(7) -0.018(5) 0.002(4) -0.041(7)
C36 0.050(4) 0.070(5) 0.073(5) -0.014(4) -0.007(4) -0.020(4)
C41 0.039(3) 0.049(4) 0.038(3) -0.015(3) 0.005(3) -0.011(3)
C42 0.047(4) 0.063(5) 0.059(5) -0.015(4) -0.001(3) -0.011(4)
C43 0.057(5) 0.090(7) 0.086(6) -0.035(5) 0.003(4) -0.029(5)
C44 0.049(5) 0.113(9) 0.079(6) -0.023(5) 0.001(4) -0.028(6)
C45 0.047(4) 0.085(6) 0.071(6) -0.010(4) -0.003(4) -0.024(5)
C46 0.051(4) 0.059(5) 0.052(4) -0.010(4) 0.004(3) -0.010(4)
C51 0.049(4) 0.039(4) 0.043(4) -0.012(3) 0.009(3) -0.007(3)
C52 0.063(4) 0.059(5) 0.043(4) -0.026(4) 0.007(3) -0.015(3)
C53 0.090(6) 0.067(5) 0.042(4) -0.027(5) 0.010(4) -0.016(4)
C54 0.101(7) 0.061(5) 0.052(5) -0.036(5) 0.034(5) -0.013(4)
C55 0.071(5) 0.071(6) 0.074(6) -0.034(5) 0.033(5) -0.020(5)
C56 0.054(4) 0.063(5) 0.061(5) -0.028(4) 0.015(4) -0.016(4)
O2 0.105(5) 0.063(4) 0.078(4) -0.015(4) 0.020(4) -0.014(3)
C161 0.056(12) 0.107(9) 0.061(6) -0.036(8) 0.012(7) -0.048(7)
O31 0.19(2) 0.114(13) 0.145(14) -0.077(15) 0.108(15) -0.085(11)
C162 0.056(12) 0.107(9) 0.061(6) -0.036(8) 0.012(7) -0.048(7)
O32 0.15(4) 0.14(3) 0.12(2) -0.03(2) 0.05(2) -0.011(19)
C17 0.090(7) 0.058(5) 0.074(6) -0.023(5) 0.017(5) -0.018(5)
F1 0.173(9) 0.146(8) 0.225(11) -0.079(7) 0.103(8) -0.024(7)
F2 0.47(2) 0.175(9) 0.122(7) -0.213(12) 0.055(10) -0.070(7)
F3 0.138(7) 0.133(7) 0.203(10) -0.023(6) -0.023(7) 0.040(7)
O4 0.079(4) 0.063(3) 0.042(3) -0.040(3) 0.012(2) -0.015(2)
O5 0.148(7) 0.093(5) 0.066(4) -0.083(5) -0.020(4) 0.011(4)
C18 0.059(4) 0.052(4) 0.048(4) -0.025(4) 0.003(3) -0.012(3)
C19 0.105(8) 0.063(6) 0.062(6) -0.037(5) 0.013(5) -0.018(4)
F4 0.125(8) 0.376(19) 0.314(16) -0.085(10) -0.014(9) -0.251(16)
F5 0.58(3) 0.215(10) 0.055(4) -0.280(15) 0.025(8) -0.035(5)
F6 0.238(11) 0.071(5) 0.173(8) -0.053(6) -0.038(7) -0.046(5)

loop_
_atom_type_symbol
_atom_type_description
_atom_type_scat_dispersion_real
_atom_type_scat_dispersion_imag
_atom_type_scat_source
C C 0.0033 0.0016 'International Tables Vol C Tables 4.2.6.8 and 6.1.1.4'
H H 0.0000 0.0000 'International Tables Vol C Tables 4.2.6.8 and 6.1.1.4'
Au Au -2.0133 8.8022 'International Tables Vol C Tables 4.2.6.8 and 6.1.1.4'
F F 0.0171 0.0103 'International Tables Vol C Tables 4.2.6.8 and 6.1.1.4'
O O 0.0106 0.0060 'International Tables Vol C Tables 4.2.6.8 and 6.1.1.4'
P P 0.1023 0.0942 'International Tables Vol C Tables 4.2.6.8 and 6.1.1.4'

loop_
_geom_angle_atom_site_label_1
_geom_angle_atom_site_label_2
_geom_angle_atom_site_label_3
_geom_angle_site_symmetry_1
_geom_angle_site_symmetry_3
_geom_angle
_geom_angle_publ_flag
O2 Au11 P1 . . 174.1(2) ?
O2 Au11 Au2 . . 75.83(19) ?
P1 Au11 Au2 . . 109.24(5) ?
O2 Au12 P1 . . 159.4(5) ?
O2 Au12 Au2 . . 74.3(2) ?
P1 Au12 Au2 . . 107.21(16) ?
O4 Au2 P2 . . 173.29(15) ?
O4 Au2 Au11 . . 91.23(16) ?
P2 Au2 Au11 . . 95.48(7) ?
O4 Au2 Au12 . . 83.0(2) ?
P2 Au2 Au12 . . 103.72(17) ?
Au11 Au2 Au12 . . 8.54(11) ?
C31 P1 C21 . . 104.0(4) ?
C31 P1 C1 . . 105.7(3) ?
C21 P1 C1 . . 104.0(3) ?
C31 P1 Au11 . . 110.6(3) ?
C21 P1 Au11 . . 106.4(3) ?
C1 P1 Au11 . . 124.3(2) ?
C31 P1 Au12 . . 121.0(3) ?
C21 P1 Au12 . . 98.5(3) ?
C1 P1 Au12 . . 120.6(2) ?
C41 P2 C11 . . 106.3(3) ?
C41 P2 C51 . . 104.8(3) ?
C11 P2 C51 . . 105.3(3) ?
C41 P2 Au2 . . 119.2(2) ?
C11 P2 Au2 . . 108.1(2) ?
C51 P2 Au2 . . 112.2(2) ?
C13 C1 C2 . . 117.8(6) ?
C13 C1 P1 . . 125.1(5) ?
C2 C1 P1 . . 116.7(5) ?
C3 C2 C1 . . 120.2(7) ?
C3 C2 H2 . . 119.9 ?
C1 C2 H2 . . 119.9 ?
C4 C3 C2 . . 120.5(7) ?
C4 C3 H3 . . 119.7 ?
C2 C3 H3 . . 119.7 ?
C3 C4 C5 . . 121.3(7) ?
C3 C4 H4 . . 119.3 ?
C5 C4 H4 . . 119.3 ?
C4 C5 C13 . . 117.9(7) ?
C4 C5 C6 . . 121.2(6) ?
C13 C5 C6 . . 120.7(6) ?
C7 C6 C5 . . 110.9(6) ?
C7 C6 C15 . . 107.8(9) ?
C5 C6 C15 . . 106.8(7) ?
C7 C6 C14 . . 109.7(7) ?
C5 C6 C14 . . 110.4(9) ?
C15 C6 C14 . . 111.1(11) ?
C8 C7 C12 . . 116.6(6) ?
C8 C7 C6 . . 123.0(6) ?
C12 C7 C6 . . 120.3(6) ?
C9 C8 C7 . . 122.3(7) ?
C9 C8 H8 . . 118.9 ?
C7 C8 H8 . . 118.9 ?
C10 C9 C8 . . 120.4(7) ?
C10 C9 H9 . . 119.8 ?
C8 C9 H9 . . 119.8 ?
C9 C10 C11 . . 120.6(7) ?
C9 C10 H10 . . 119.7 ?
C11 C10 H10 . . 119.7 ?
C10 C11 C12 . . 118.0(6) ?
C10 C11 P2 . . 122.0(5) ?
C12 C11 P2 . . 119.8(5) ?
O1 C12 C7 . . 122.2(6) ?
O1 C12 C11 . . 115.7(5) ?
C7 C12 C11 . . 122.1(6) ?
C12 O1 C13 . . 118.2(5) ?
C5 C13 O1 . . 121.6(6) ?
C5 C13 C1 . . 121.9(6) ?
O1 C13 C1 . . 116.5(6) ?
C6 C14 H14A . . 109.5 ?
C6 C14 H14B . . 109.5 ?
H14A C14 H14B . . 109.5 ?
C6 C14 H14C . . 109.5 ?
H14A C14 H14C . . 109.5 ?
H14B C14 H14C . . 109.5 ?
C6 C15 H15A . . 109.5 ?
C6 C15 H15B . . 109.5 ?
H15A C15 H15B . . 109.5 ?
C6 C15 H15C . . 109.5 ?
H15A C15 H15C . . 109.5 ?
H15B C15 H15C . . 109.5 ?
C26 C21 C22 . . 118.4(8) ?
C26 C21 P1 . . 119.5(6) ?
C22 C21 P1 . . 122.1(7) ?
C23 C22 C21 . . 120.7(10) ?
C23 C22 H22 . . 119.6 ?
C21 C22 H22 . . 119.6 ?
C24 C23 C22 . . 120.3(10) ?
C24 C23 H23 . . 119.8 ?
C22 C23 H23 . . 119.8 ?
C23 C24 C25 . . 121.2(9) ?
C23 C24 H24 . . 119.4 ?
C25 C24 H24 . . 119.4 ?
C24 C25 C26 . . 118.4(11) ?
C24 C25 H25 . . 120.8 ?
C26 C25 H25 . . 120.8 ?
C21 C26 C25 . . 121.0(9) ?
C21 C26 H26 . . 119.5 ?
C25 C26 H26 . . 119.5 ?
C36 C31 C32 . . 119.3(7) ?
C36 C31 P1 . . 118.0(6) ?
C32 C31 P1 . . 122.3(6) ?
C33 C32 C31 . . 119.9(9) ?
C33 C32 H32 . . 120.1 ?
C31 C32 H32 . . 120.1 ?
C34 C33 C32 . . 119.7(11) ?
C34 C33 H33 . . 120.1 ?
C32 C33 H33 . . 120.1 ?
C33 C34 C35 . . 120.5(9) ?
C33 C34 H34 . . 119.7 ?
C35 C34 H34 . . 119.7 ?
C36 C35 C34 . . 119.8(9) ?
C36 C35 H35 . . 120.1 ?
C34 C35 H35 . . 120.1 ?
C35 C36 C31 . . 120.7(9) ?
C35 C36 H36 . . 119.7 ?
C31 C36 H36 . . 119.7 ?
C42 C41 C46 . . 118.2(7) ?
C42 C41 P2 . . 121.8(5) ?
C46 C41 P2 . . 119.8(6) ?
C43 C42 C41 . . 120.6(8) ?
C43 C42 H42 . . 119.7 ?
C41 C42 H42 . . 119.7 ?
C44 C43 C42 . . 119.6(9) ?
C44 C43 H43 . . 120.2 ?
C42 C43 H43 . . 120.2 ?
C45 C44 C43 . . 121.2(9) ?
C45 C44 H44 . . 119.4 ?
C43 C44 H44 . . 119.4 ?
C44 C45 C46 . . 119.8(9) ?
C44 C45 H45 . . 120.1 ?
C46 C45 H45 . . 120.1 ?
C45 C46 C41 . . 120.5(8) ?
C45 C46 H46 . . 119.7 ?
C41 C46 H46 . . 119.7 ?
C52 C51 C56 . . 119.7(7) ?
C52 C51 P2 . . 122.3(5) ?
C56 C51 P2 . . 118.0(6) ?
C51 C52 C53 . . 119.5(7) ?
C51 C52 H52 . . 120.2 ?
C53 C52 H52 . . 120.2 ?
C54 C53 C52 . . 120.7(8) ?
C54 C53 H53 . . 119.7 ?
C52 C53 H53 . . 119.7 ?
C53 C54 C55 . . 120.3(7) ?
C53 C54 H54 . . 119.8 ?
C55 C54 H54 . . 119.8 ?
C56 C55 C54 . . 119.9(8) ?
C56 C55 H55 . . 120.0 ?
C54 C55 H55 . . 120.0 ?
C55 C56 C51 . . 119.8(8) ?
C55 C56 H56 . . 120.1 ?
C51 C56 H56 . . 120.1 ?
C162 O2 Au11 . . 114.0(10) ?
C161 O2 Au11 . . 117.7(8) ?
C162 O2 Au12 . . 102.7(11) ?
C161 O2 Au12 . . 109.0(8) ?
O31 C161 O2 . . 133.7(14) ?
O31 C161 C17 . . 113.7(12) ?
O2 C161 C17 . . 112.6(10) ?
O32 C162 O2 . . 123(2) ?
O32 C162 C17 . . 123(2) ?
O2 C162 C17 . . 113.9(15) ?
F2 C17 F1 . . 104.6(12) ?
F2 C17 F3 . . 108.8(12) ?
F1 C17 F3 . . 103.0(10) ?
F2 C17 C162 . . 108.4(11) ?
F1 C17 C162 . . 107.8(11) ?
F3 C17 C162 . . 122.7(12) ?
F2 C17 C161 . . 114.1(9) ?
F1 C17 C161 . . 120.1(10) ?
F3 C17 C161 . . 105.3(11) ?
C18 O4 Au2 . . 118.5(5) ?
O5 C18 O4 . . 128.2(7) ?
O5 C18 C19 . . 118.2(7) ?
O4 C18 C19 . . 113.7(7) ?
F5 C19 F6 . . 109.0(11) ?
F5 C19 F4 . . 101.5(13) ?
F6 C19 F4 . . 99.7(11) ?
F5 C19 C18 . . 116.8(8) ?
F6 C19 C18 . . 115.0(9) ?
F4 C19 C18 . . 112.7(9) ?

loop_
_geom_bond_atom_site_label_1
_geom_bond_atom_site_label_2
_geom_bond_site_symmetry_2
_geom_bond_distance
_geom_bond_publ_flag
Au11 O2 . 2.100(7) ?
Au11 P1 . 2.2208(19) ?
Au11 Au2 . 2.8966(8) ?
Au12 O2 . 2.143(8) ?
Au12 P1 . 2.243(4) ?
Au12 Au2 . 2.938(4) ?
Au2 O4 . 2.060(5) ?
Au2 P2 . 2.2113(18) ?
P1 C31 . 1.809(8) ?
P1 C21 . 1.819(7) ?
P1 C1 . 1.829(7) ?
P2 C41 . 1.805(6) ?
P2 C11 . 1.806(7) ?
P2 C51 . 1.832(7) ?
C1 C13 . 1.399(9) ?
C1 C2 . 1.403(9) ?
C2 C3 . 1.380(11) ?
C2 H2 . 0.9300 ?
C3 C4 . 1.367(11) ?
C3 H3 . 0.9300 ?
C4 C5 . 1.387(10) ?
C4 H4 . 0.9300 ?
C5 C13 . 1.388(9) ?
C5 C6 . 1.511(11) ?
C6 C7 . 1.506(10) ?
C6 C15 . 1.541(14) ?
C6 C14 . 1.541(14) ?
C7 C8 . 1.386(10) ?
C7 C12 . 1.395(9) ?
C8 C9 . 1.370(11) ?
C8 H8 . 0.9300 ?
C9 C10 . 1.366(11) ?
C9 H9 . 0.9300 ?
C10 C11 . 1.385(10) ?
C10 H10 . 0.9300 ?
C11 C12 . 1.410(9) ?
C12 O1 . 1.387(8) ?
O1 C13 . 1.392(8) ?
C14 H14A . 0.9600 ?
C14 H14B . 0.9600 ?
C14 H14C . 0.9600 ?
C15 H15A . 0.9600 ?
C15 H15B . 0.9600 ?
C15 H15C . 0.9600 ?
C21 C26 . 1.378(12) ?
C21 C22 . 1.382(11) ?
C22 C23 . 1.370(13) ?
C22 H22 . 0.9300 ?
C23 C24 . 1.344(17) ?
C23 H23 . 0.9300 ?
C24 C25 . 1.381(17) ?
C24 H24 . 0.9300 ?
C25 C26 . 1.389(13) ?
C25 H25 . 0.9300 ?
C26 H26 . 0.9300 ?
C31 C36 . 1.379(11) ?
C31 C32 . 1.389(12) ?
C32 C33 . 1.380(13) ?
C32 H32 . 0.9300 ?
C33 C34 . 1.374(16) ?
C33 H33 . 0.9300 ?
C34 C35 . 1.375(17) ?
C34 H34 . 0.9300 ?
C35 C36 . 1.364(13) ?
C35 H35 . 0.9300 ?
C36 H36 . 0.9300 ?
C41 C42 . 1.386(10) ?
C41 C46 . 1.394(10) ?
C42 C43 . 1.371(11) ?
C42 H42 . 0.9300 ?
C43 C44 . 1.369(14) ?
C43 H43 . 0.9300 ?
C44 C45 . 1.351(14) ?
C44 H44 . 0.9300 ?
C45 C46 . 1.372(11) ?
C45 H45 . 0.9300 ?
C46 H46 . 0.9300 ?
C51 C52 . 1.373(10) ?
C51 C56 . 1.393(10) ?
C52 C53 . 1.382(10) ?
C52 H52 . 0.9300 ?
C53 C54 . 1.349(13) ?
C53 H53 . 0.9300 ?
C54 C55 . 1.380(13) ?
C54 H54 . 0.9300 ?
C55 C56 . 1.367(11) ?
C55 H55 . 0.9300 ?
C56 H56 . 0.9300 ?
O2 C162 . 1.184(17) ?
O2 C161 . 1.201(13) ?
C161 O31 . 1.173(14) ?
C161 C17 . 1.583(16) ?
C162 O32 . 1.16(2) ?
C162 C17 . 1.58(2) ?
C17 F2 . 1.238(12) ?
C17 F1 . 1.263(12) ?
C17 F3 . 1.295(13) ?
O4 C18 . 1.265(8) ?
O5 C18 . 1.202(9) ?
C18 C19 . 1.509(12) ?
C19 F5 . 1.223(11) ?
C19 F6 . 1.246(12) ?
C19 F4 . 1.267(14) ?

loop_
_geom_torsion_atom_site_label_1
_geom_torsion_atom_site_label_2
_geom_torsion_atom_site_label_3
_geom_torsion_atom_site_label_4
_geom_torsion_site_symmetry_1
_geom_torsion_site_symmetry_2
_geom_torsion_site_symmetry_3
_geom_torsion_site_symmetry_4
_geom_torsion
_geom_torsion_publ_flag
O2 Au11 Au2 O4 . . . . -74.2(3) ?
P1 Au11 Au2 O4 . . . . 102.74(18) ?
O2 Au11 Au2 P2 . . . . 105.7(2) ?
P1 Au11 Au2 P2 . . . . -77.35(12) ?
O2 Au11 Au2 Au12 . . . . -89.4(6) ?
P1 Au11 Au2 Au12 . . . . 87.5(6) ?
O2 Au12 Au2 O4 . . . . -84.0(3) ?
P1 Au12 Au2 O4 . . . . 117.4(3) ?
O2 Au12 Au2 P2 . . . . 96.2(3) ?
P1 Au12 Au2 P2 . . . . -62.4(3) ?
O2 Au12 Au2 Au11 . . . . 80.7(6) ?
P1 Au12 Au2 Au11 . . . . -77.9(6) ?
Au2 Au11 P1 C31 . . . . 111.3(3) ?
Au2 Au11 P1 C21 . . . . -136.4(3) ?
Au2 Au11 P1 C1 . . . . -16.1(3) ?
Au2 Au11 P1 Au12 . . . . -90.3(6) ?
O2 Au12 P1 C31 . . . . 9.5(9) ?
Au2 Au12 P1 C31 . . . . 100.7(3) ?
O2 Au12 P1 C21 . . . . 121.5(8) ?
Au2 Au12 P1 C21 . . . . -147.3(3) ?
O2 Au12 P1 C1 . . . . -126.7(8) ?
Au2 Au12 P1 C1 . . . . -35.5(4) ?
O2 Au12 P1 Au11 . . . . -14.2(6) ?
Au2 Au12 P1 Au11 . . . . 77.0(6) ?
Au11 Au2 P2 C41 . . . . -7.0(3) ?
Au12 Au2 P2 C41 . . . . -9.3(3) ?
Au11 Au2 P2 C11 . . . . 114.4(2) ?
Au12 Au2 P2 C11 . . . . 112.1(2) ?
Au11 Au2 P2 C51 . . . . -129.9(2) ?
Au12 Au2 P2 C51 . . . . -132.2(3) ?
C31 P1 C1 C13 . . . . -70.1(6) ?
C21 P1 C1 C13 . . . . -179.2(6) ?
Au11 P1 C1 C13 . . . . 59.3(6) ?
Au12 P1 C1 C13 . . . . 71.9(7) ?
C31 P1 C1 C2 . . . . 102.5(6) ?
C21 P1 C1 C2 . . . . -6.6(6) ?
Au11 P1 C1 C2 . . . . -128.1(5) ?
Au12 P1 C1 C2 . . . . -115.5(5) ?
C13 C1 C2 C3 . . . . 1.1(10) ?
P1 C1 C2 C3 . . . . -172.1(6) ?
C1 C2 C3 C4 . . . . 1.9(12) ?
C2 C3 C4 C5 . . . . -0.6(12) ?
C3 C4 C5 C13 . . . . -3.6(11) ?
C3 C4 C5 C6 . . . . 172.7(8) ?
C4 C5 C6 C7 . . . . 160.4(7) ?
C13 C5 C6 C7 . . . . -23.3(10) ?
C4 C5 C6 C15 . . . . -82.3(11) ?
C13 C5 C6 C15 . . . . 93.9(10) ?
C4 C5 C6 C14 . . . . 38.6(11) ?
C13 C5 C6 C14 . . . . -145.1(9) ?
C5 C6 C7 C8 . . . . -163.3(7) ?
C15 C6 C7 C8 . . . . 80.0(10) ?
C14 C6 C7 C8 . . . . -41.0(13) ?
C5 C6 C7 C12 . . . . 19.6(10) ?
C15 C6 C7 C12 . . . . -97.1(9) ?
C14 C6 C7 C12 . . . . 141.9(10) ?
C12 C7 C8 C9 . . . . -0.6(12) ?
C6 C7 C8 C9 . . . . -177.8(8) ?
C7 C8 C9 C10 . . . . 0.1(14) ?
C8 C9 C10 C11 . . . . -0.8(13) ?
C9 C10 C11 C12 . . . . 1.8(11) ?
C9 C10 C11 P2 . . . . -172.1(7) ?
C41 P2 C11 C10 . . . . -114.5(6) ?
C51 P2 C11 C10 . . . . -3.6(7) ?
Au2 P2 C11 C10 . . . . 116.4(6) ?
C41 P2 C11 C12 . . . . 71.7(6) ?
C51 P2 C11 C12 . . . . -177.5(5) ?
Au2 P2 C11 C12 . . . . -57.4(6) ?
C8 C7 C12 O1 . . . . -177.1(6) ?
C6 C7 C12 O1 . . . . 0.2(10) ?
C8 C7 C12 C11 . . . . 1.7(10) ?
C6 C7 C12 C11 . . . . 179.0(7) ?
C10 C11 C12 O1 . . . . 176.5(6) ?
P2 C11 C12 O1 . . . . -9.4(8) ?
C10 C11 C12 C7 . . . . -2.3(10) ?
P2 C11 C12 C7 . . . . 171.7(5) ?
C7 C12 O1 C13 . . . . -18.5(9) ?
C11 C12 O1 C13 . . . . 162.7(6) ?
C4 C5 C13 O1 . . . . -176.3(6) ?
C6 C5 C13 O1 . . . . 7.3(10) ?
C4 C5 C13 C1 . . . . 6.8(10) ?
C6 C5 C13 C1 . . . . -169.6(7) ?
C12 O1 C13 C5 . . . . 14.6(9) ?
C12 O1 C13 C1 . . . . -168.3(6) ?
C2 C1 C13 C5 . . . . -5.5(10) ?
P1 C1 C13 C5 . . . . 167.0(5) ?
C2 C1 C13 O1 . . . . 177.4(6) ?
P1 C1 C13 O1 . . . . -10.1(9) ?
C31 P1 C21 C26 . . . . 162.9(7) ?
C1 P1 C21 C26 . . . . -86.7(7) ?
Au11 P1 C21 C26 . . . . 46.0(7) ?
Au12 P1 C21 C26 . . . . 37.8(7) ?
C31 P1 C21 C22 . . . . -17.6(8) ?
C1 P1 C21 C22 . . . . 92.8(7) ?
Au11 P1 C21 C22 . . . . -134.5(7) ?
Au12 P1 C21 C22 . . . . -142.6(7) ?
C26 C21 C22 C23 . . . . 0.2(13) ?
P1 C21 C22 C23 . . . . -179.3(8) ?
C21 C22 C23 C24 . . . . 0.8(16) ?
C22 C23 C24 C25 . . . . -1.4(18) ?
C23 C24 C25 C26 . . . . 0.9(17) ?
C22 C21 C26 C25 . . . . -0.7(14) ?
P1 C21 C26 C25 . . . . 178.9(8) ?
C24 C25 C26 C21 . . . . 0.1(15) ?
C21 P1 C31 C36 . . . . -72.0(7) ?
C1 P1 C31 C36 . . . . 178.9(6) ?
Au11 P1 C31 C36 . . . . 41.9(7) ?
Au12 P1 C31 C36 . . . . 37.1(8) ?
C21 P1 C31 C32 . . . . 101.9(7) ?
C1 P1 C31 C32 . . . . -7.3(8) ?
Au11 P1 C31 C32 . . . . -144.3(7) ?
Au12 P1 C31 C32 . . . . -149.0(7) ?
C36 C31 C32 C33 . . . . 0.6(14) ?
P1 C31 C32 C33 . . . . -173.2(8) ?
C31 C32 C33 C34 . . . . 0.3(17) ?
C32 C33 C34 C35 . . . . -0.7(19) ?
C33 C34 C35 C36 . . . . 0.3(18) ?
C34 C35 C36 C31 . . . . 0.5(15) ?
C32 C31 C36 C35 . . . . -0.9(13) ?
P1 C31 C36 C35 . . . . 173.1(7) ?
C11 P2 C41 C42 . . . . 8.9(7) ?
C51 P2 C41 C42 . . . . -102.3(6) ?
Au2 P2 C41 C42 . . . . 131.2(5) ?
C11 P2 C41 C46 . . . . -175.6(5) ?
C51 P2 C41 C46 . . . . 73.2(6) ?
Au2 P2 C41 C46 . . . . -53.3(6) ?
C46 C41 C42 C43 . . . . -0.4(11) ?
P2 C41 C42 C43 . . . . 175.1(7) ?
C41 C42 C43 C44 . . . . -1.4(14) ?
C42 C43 C44 C45 . . . . 3.6(15) ?
C43 C44 C45 C46 . . . . -4.0(15) ?
C44 C45 C46 C41 . . . . 2.1(13) ?
C42 C41 C46 C45 . . . . 0.1(11) ?
P2 C41 C46 C45 . . . . -175.6(6) ?
C41 P2 C51 C52 . . . . 15.4(7) ?
C11 P2 C51 C52 . . . . -96.5(6) ?
Au2 P2 C51 C52 . . . . 146.2(6) ?
C41 P2 C51 C56 . . . . -164.3(6) ?
C11 P2 C51 C56 . . . . 83.7(6) ?
Au2 P2 C51 C56 . . . . -33.5(6) ?
C56 C51 C52 C53 . . . . 0.8(11) ?
P2 C51 C52 C53 . . . . -178.9(6) ?
C51 C52 C53 C54 . . . . -2.8(13) ?
C52 C53 C54 C55 . . . . 2.3(14) ?
C53 C54 C55 C56 . . . . 0.2(14) ?
C54 C55 C56 C51 . . . . -2.2(13) ?
C52 C51 C56 C55 . . . . 1.7(12) ?
P2 C51 C56 C55 . . . . -178.6(6) ?
Au2 Au11 O2 C162 . . . . 108.5(14) ?
Au2 Au11 O2 C161 . . . . 135.0(12) ?
Au2 Au11 O2 Au12 . . . . 91.3(6) ?
P1 Au12 O2 C162 . . . . -149.6(14) ?
Au2 Au12 O2 C162 . . . . 113.1(13) ?
P1 Au12 O2 C161 . . . . -125.5(12) ?
Au2 Au12 O2 C161 . . . . 137.3(11) ?
P1 Au12 O2 Au11 . . . . 14.3(6) ?
Au2 Au12 O2 Au11 . . . . -83.0(6) ?
C162 O2 C161 O31 . . . . 109(3) ?
Au11 O2 C161 O31 . . . . 22(2) ?
Au12 O2 C161 O31 . . . . 30(2) ?
C162 O2 C161 C17 . . . . -73(2) ?
Au11 O2 C161 C17 . . . . -160.3(9) ?
Au12 O2 C161 C17 . . . . -151.8(10) ?
C161 O2 C162 O32 . . . . -105(3) ?
Au11 O2 C162 O32 . . . . 0(3) ?
Au12 O2 C162 O32 . . . . 3(2) ?
C161 O2 C162 C17 . . . . 76(2) ?
Au11 O2 C162 C17 . . . . -179.5(11) ?
Au12 O2 C162 C17 . . . . -176.0(14) ?
O32 C162 C17 F2 . . . . -6(3) ?
O2 C162 C17 F2 . . . . 173.6(18) ?
O32 C162 C17 F1 . . . . -118(2) ?
O2 C162 C17 F1 . . . . 61(2) ?
O32 C162 C17 F3 . . . . 122(2) ?
O2 C162 C17 F3 . . . . -58(2) ?
O32 C162 C17 C161 . . . . 106(3) ?
O2 C162 C17 C161 . . . . -75(2) ?
O31 C161 C17 F2 . . . . -36.1(19) ?
O2 C161 C17 F2 . . . . 145.7(15) ?
O31 C161 C17 F1 . . . . -161.4(16) ?
O2 C161 C17 F1 . . . . 20(2) ?
O31 C161 C17 F3 . . . . 83.2(16) ?
O2 C161 C17 F3 . . . . -95.0(16) ?
O31 C161 C17 C162 . . . . -111(3) ?
O2 C161 C17 C162 . . . . 70(2) ?
Au11 Au2 O4 C18 . . . . -58.5(6) ?
Au12 Au2 O4 C18 . . . . -56.2(6) ?
Au2 O4 C18 O5 . . . . -0.4(12) ?
Au2 O4 C18 C19 . . . . -180.0(6) ?
O5 C18 C19 F5 . . . . 4.3(17) ?
O4 C18 C19 F5 . . . . -176.0(13) ?
O5 C18 C19 F6 . . . . 134.0(11) ?
O4 C18 C19 F6 . . . . -46.4(13) ?
O5 C18 C19 F4 . . . . -112.7(13) ?
O4 C18 C19 F4 . . . . 66.9(13) ?
